data_8104616
loop_
_publ_author_name
'Lv, Benlian'

_publ_section_title
;
 Crystal structure of [aqua-(4-iodopyridine-2,6-dicarboxylato-\k3
 O,N,O&#x2032;)-(1,10-phenanothroline-\k2 N,N&#x2032;)copper(II)]
 dihydrate, C19H16O7N3CuI
;
_journal_issue 5
_journal_name_full 'Zeitschrift f\"ur Kristallographie - New Crystal Structures'
_journal_page_first 891
_journal_page_last 893
_journal_paper_doi 10.1515/ncrs-2021-0119
_journal_volume 236
_journal_year 2021
_chemical_formula_moiety 'C19 H12 Cu I N3 O5, 2(H2 O)'
_chemical_formula_sum 'C19 H16 Cu I N3 O7'
_chemical_formula_weight 588.79
_space_group_crystal_system orthorhombic
_space_group_IT_number 61
_space_group_name_Hall '-P 2ac 2ab'
_space_group_name_H-M_alt 'P b c a'
_atom_sites_solution_hydrogens mixed
_atom_sites_solution_primary dual
_cell_angle_alpha 90
_cell_angle_beta 90
_cell_angle_gamma 90
_cell_formula_units_Z 8
_cell_length_a 12.5772(2)
_cell_length_b 17.3473(3)
_cell_length_c 18.8445(3)
_cell_measurement_reflns_used 29604
_cell_measurement_temperature 289.32(10)
_cell_measurement_theta_max 26.3950
_cell_measurement_theta_min 3.8080
_cell_volume 4111.50(12)
_computing_cell_refinement 'CrysAlisPro 1.171.38.41r (Rigaku OD, 2015)'
_computing_data_collection 'CrysAlisPro 1.171.38.41r (Rigaku OD, 2015)'
_computing_data_reduction 'CrysAlisPro 1.171.38.41r (Rigaku OD, 2015)'
_computing_molecular_graphics 'Olex2 (Dolomanov et al., 2009)'
_computing_publication_material 'Olex2 (Dolomanov et al., 2009)'
_computing_structure_refinement 'ShelXL (Sheldrick, 2015)'
_computing_structure_solution 'ShelXT (Sheldrick, 2015)'
_diffrn_ambient_environment air
_diffrn_ambient_temperature 289.32(10)
_diffrn_detector 'CCD plate'
_diffrn_detector_area_resol_mean 8.0584
_diffrn_detector_type EosS2
_diffrn_measured_fraction_theta_full 0.997
_diffrn_measured_fraction_theta_max 0.997
_diffrn_measurement_details
;
List of Runs (angles in degrees, time in seconds):

  # Type    Start    End  Width  t~exp~   \w     \q     \k     \f   Frames
--------------------------------------------------------------------------
  1  \w    -77.00   7.00   1.00    4.00    --   -9.62 -57.00  60.00   84
  2  \w    -81.00  20.00   1.00    4.00    --   -9.62 -19.00-180.00  101
  3  \w     -6.00  78.00   1.00    4.00    --   10.64  57.00   0.00   84
  4  \w    -20.00  50.00   1.00    4.00    --   10.64 -99.00 -60.00   70
  5  \w    -20.00  50.00   1.00    4.00    --   10.64 -99.00  30.00   70
  6  \w    -20.00  50.00   1.00    4.00    --   10.64 -99.00 150.00   70
  7  \w     -6.00  78.00   1.00    4.00    --   10.64  57.00-150.00   84
  8  \w    -57.00  37.00   1.00    4.00    --   10.64 -77.00-150.00   94
  9  \w    -20.00  29.00   1.00    4.00    --   -9.62 -99.00-180.00   49
 10  \w    -20.00  50.00   1.00    4.00    --   10.64 -99.00 -30.00   70
 11  \w    -20.00  50.00   1.00    4.00    --   10.64 -99.00 120.00   70
 12  \w    -20.00  50.00   1.00    4.00    --   10.64 -99.00-120.00   70
;
_diffrn_measurement_device 'four-circle diffractometer'
_diffrn_measurement_device_type 'SuperNova, Single source at offset, EosS2'
_diffrn_measurement_method '\w scans'
_diffrn_orient_matrix_type 'CrysAlisPro convention (1999,Acta A55,543-557)'
_diffrn_orient_matrix_UB_11 -0.0283940000
_diffrn_orient_matrix_UB_12 -0.0213565000
_diffrn_orient_matrix_UB_13 -0.0259169000
_diffrn_orient_matrix_UB_21 -0.0105300000
_diffrn_orient_matrix_UB_22 -0.0291286000
_diffrn_orient_matrix_UB_23 0.0254523000
_diffrn_orient_matrix_UB_31 -0.0475737000
_diffrn_orient_matrix_UB_32 0.0191829000
_diffrn_orient_matrix_UB_33 0.0098319000
_diffrn_radiation_monochromator mirror
_diffrn_radiation_probe x-ray
_diffrn_radiation_type MoK\a
_diffrn_radiation_wavelength 0.71073
_diffrn_reflns_av_R_equivalents 0.0409
_diffrn_reflns_av_unetI/netI 0.0145
_diffrn_reflns_Laue_measured_fraction_full 0.997
_diffrn_reflns_Laue_measured_fraction_max 0.997
_diffrn_reflns_limit_h_max 14
_diffrn_reflns_limit_h_min -14
_diffrn_reflns_limit_k_max 20
_diffrn_reflns_limit_k_min -20
_diffrn_reflns_limit_l_max 22
_diffrn_reflns_limit_l_min -22
_diffrn_reflns_number 71115
_diffrn_reflns_point_group_measured_fraction_full 0.997
_diffrn_reflns_point_group_measured_fraction_max 0.997
_diffrn_reflns_theta_full 24.999
_diffrn_reflns_theta_max 24.999
_diffrn_reflns_theta_min 3.446
_diffrn_source 'micro-focus sealed X-ray tube'
_diffrn_source_type 'SuperNova (Mo) X-ray Source'
_exptl_absorpt_coefficient_mu 2.612
_exptl_absorpt_correction_T_max 1.00000
_exptl_absorpt_correction_T_min 0.68937
_exptl_absorpt_correction_type multi-scan
_exptl_absorpt_process_details
;
CrysAlisPro 1.171.38.41r (Rigaku Oxford Diffraction, 2015)
Empirical absorption correction using spherical harmonics,
 implemented in SCALE3 ABSPACK scaling algorithm.
;
_exptl_crystal_colour blue
_exptl_crystal_colour_primary blue
_exptl_crystal_density_diffrn 1.902
_exptl_crystal_description block
_exptl_crystal_F_000 2312
_exptl_crystal_size_max 0.3
_exptl_crystal_size_mid 0.28
_exptl_crystal_size_min 0.25
_refine_diff_density_max 0.761
_refine_diff_density_min -0.821
_refine_diff_density_rms 0.075
_refine_ls_extinction_coef .
_refine_ls_extinction_method none
_refine_ls_goodness_of_fit_ref 1.080
_refine_ls_hydrogen_treatment constr
_refine_ls_matrix_type full
_refine_ls_number_parameters 287
_refine_ls_number_reflns 3611
_refine_ls_number_restraints 0
_refine_ls_restrained_S_all 1.080
_refine_ls_R_factor_all 0.0341
_refine_ls_R_factor_gt 0.0310
_refine_ls_shift/su_max 0.001
_refine_ls_shift/su_mean 0.000
_refine_ls_structure_factor_coef Fsqd
_refine_ls_weighting_details 'w=1/[\s^2^(Fo^2^)+(0.0345P)^2^+7.3813P] where P=(Fo^2^+2Fc^2^)/3'
_refine_ls_weighting_scheme calc
_refine_ls_wR_factor_gt 0.0759
_refine_ls_wR_factor_ref 0.0775
_reflns_Friedel_coverage 0.000
_reflns_Friedel_fraction_full .
_reflns_Friedel_fraction_max .
_reflns_number_gt 3385
_reflns_number_total 3611
_reflns_threshold_expression 'I > 2\s(I)'
_cod_data_source_file suppl_j_ncrs-2021-0119_suppl.cif
_cod_data_source_block lls-1020-2
_cod_database_code 8104616
_shelx_space_group_comment
;
The symmetry employed for this shelxl refinement is uniquely defined
by the following loop, which should always be used as a source of
symmetry information in preference to the above space-group names.
They are only intended as comments.
;
_shelx_estimated_absorpt_t_max 0.561
_shelx_estimated_absorpt_t_min 0.508
_reflns_odcompleteness_completeness 99.46
_reflns_odcompleteness_iscentric 1
_reflns_odcompleteness_theta 23.21
_olex2_refinement_description
;
1. Fixed Uiso
 At 1.2 times of:
  All C(H) groups
 At 1.5 times of:
  All O(H,H) groups
2.a Free rotating group:
 O6(H6A,H6B), O7(H7A,H7B)
2.b Rotating group:
 O5(H5A,H5B)
2.c Aromatic/amide H refined with riding coordinates:
 C5(H5), C3(H3), C8(H8), C14(H14), C9(H9), C10(H10), C15(H15), C19(H19),
 C16(H16), C18(H18)
;

loop_
_space_group_symop_operation_xyz
'x, y, z'
'-x+1/2, -y, z+1/2'
'-x, y+1/2, -z+1/2'
'x+1/2, -y+1/2, -z'
'-x, -y, -z'
'x-1/2, y, -z-1/2'
'x, -y-1/2, z-1/2'
'-x-1/2, y-1/2, z'

loop_
_atom_site_label
_atom_site_type_symbol
_atom_site_fract_x
_atom_site_fract_y
_atom_site_fract_z
_atom_site_U_iso_or_equiv
_atom_site_adp_type
_atom_site_occupancy
_atom_site_site_symmetry_order
_atom_site_calc_flag
_atom_site_refinement_flags_posn
_atom_site_refinement_flags_adp
_atom_site_refinement_flags_occupancy
_atom_site_disorder_assembly
_atom_site_disorder_group
C1 C 0.3923(3) 0.2680(2) 0.71127(17) 0.0335(7) Uani 1 1 d . . . . .
C2 C 0.4533(2) 0.32214(18) 0.75967(17) 0.0277(7) Uani 1 1 d . . . . .
C3 C 0.4287(3) 0.33256(19) 0.83002(17) 0.0313(7) Uani 1 1 d . . . . .
H3 H 0.3690 0.3092 0.8497 0.038 Uiso 1 1 calc R . . . .
C4 C 0.4939(3) 0.37825(18) 0.87093(17) 0.0301(7) Uani 1 1 d . . . . .
C5 C 0.5796(3) 0.41508(19) 0.84006(17) 0.0327(7) Uani 1 1 d . . . . .
H5 H 0.6235 0.4469 0.8669 0.039 Uiso 1 1 calc R . . . .
C6 C 0.5991(2) 0.40389(17) 0.76848(17) 0.0281(7) Uani 1 1 d . . . . .
C7 C 0.6896(3) 0.44162(19) 0.72712(18) 0.0328(7) Uani 1 1 d . . . . .
C8 C 0.3959(3) 0.4519(2) 0.6071(2) 0.0406(8) Uani 1 1 d . . . . .
H8 H 0.3953 0.4611 0.6557 0.049 Uiso 1 1 calc R . . . .
C9 C 0.3210(3) 0.4893(2) 0.5646(2) 0.0474(9) Uani 1 1 d . . . . .
H9 H 0.2732 0.5238 0.5849 0.057 Uiso 1 1 calc R . . . .
C10 C 0.3181(3) 0.4755(2) 0.4937(2) 0.0479(9) Uani 1 1 d . . . . .
H10 H 0.2672 0.4995 0.4654 0.058 Uiso 1 1 calc R . . . .
C11 C 0.3920(3) 0.4250(2) 0.46348(19) 0.0378(8) Uani 1 1 d . . . . .
C12 C 0.4664(3) 0.39081(18) 0.50973(18) 0.0296(7) Uani 1 1 d . . . . .
C13 C 0.5464(3) 0.34126(19) 0.48244(17) 0.0301(7) Uani 1 1 d . . . . .
C14 C 0.6934(3) 0.2662(2) 0.5052(2) 0.0463(9) Uani 1 1 d . . . . .
H14 H 0.7399 0.2436 0.5374 0.056 Uiso 1 1 calc R . . . .
C15 C 0.7094(3) 0.2535(3) 0.4333(2) 0.0560(11) Uani 1 1 d . . . . .
H15 H 0.7666 0.2239 0.4178 0.067 Uiso 1 1 calc R . . . .
C16 C 0.6407(3) 0.2847(2) 0.3857(2) 0.0509(10) Uani 1 1 d . . . . .
H16 H 0.6507 0.2762 0.3374 0.061 Uiso 1 1 calc R . . . .
C17 C 0.5550(3) 0.3295(2) 0.40883(18) 0.0386(8) Uani 1 1 d . . . . .
C18 C 0.4773(4) 0.3632(2) 0.3634(2) 0.0502(10) Uani 1 1 d . . . . .
H18 H 0.4806 0.3540 0.3149 0.060 Uiso 1 1 calc R . . . .
C19 C 0.3995(4) 0.4078(2) 0.3894(2) 0.0504(10) Uani 1 1 d . . . . .
H19 H 0.3491 0.4281 0.3584 0.060 Uiso 1 1 calc R . . . .
Cu1 Cu 0.57833(3) 0.33163(2) 0.63048(2) 0.02950(12) Uani 1 1 d . . . . .
I1 I 0.46300(2) 0.38753(2) 0.97973(2) 0.05055(11) Uani 1 1 d . . . . .
N1 N 0.53724(19) 0.35685(15) 0.72974(13) 0.0268(6) Uani 1 1 d . . . . .
N2 N 0.4677(2) 0.40378(16) 0.58110(14) 0.0311(6) Uani 1 1 d . . . . .
N3 N 0.6145(2) 0.30925(16) 0.52996(14) 0.0331(6) Uani 1 1 d . . . . .
O1 O 0.43356(18) 0.25274(14) 0.65288(12) 0.0363(5) Uani 1 1 d . . . . .
O2 O 0.3077(2) 0.24108(19) 0.73382(14) 0.0623(9) Uani 1 1 d . . . . .
O3 O 0.70235(18) 0.41844(14) 0.66492(12) 0.0381(5) Uani 1 1 d . . . . .
O4 O 0.7407(2) 0.49330(15) 0.75803(13) 0.0480(6) Uani 1 1 d . . . . .
O5 O 0.67300(19) 0.24161(14) 0.66128(13) 0.0424(6) Uani 1 1 d . . . . .
H5A H 0.6346 0.2017 0.6724 0.064 Uiso 1 1 d GR . . . .
H5B H 0.7054 0.2527 0.7007 0.064 Uiso 1 1 d GR . . . .
O6 O 0.3897(3) 0.09118(16) 0.64852(19) 0.0636(8) Uani 1 1 d . . . . .
H6A H 0.3893 0.1402 0.6487 0.095 Uiso 1 1 d G . . . .
H6B H 0.3437 0.0786 0.6795 0.095 Uiso 1 1 d G . . . .
O7 O 0.6110(3) 0.0948(2) 0.6863(3) 0.1082(17) Uani 1 1 d . . . . .
H7A H 0.6428 0.0611 0.7112 0.162 Uiso 1 1 d G . . . .
H7B H 0.5545 0.0755 0.6690 0.162 Uiso 1 1 d G . . . .

loop_
_atom_site_aniso_label
_atom_site_aniso_U_11
_atom_site_aniso_U_22
_atom_site_aniso_U_33
_atom_site_aniso_U_23
_atom_site_aniso_U_13
_atom_site_aniso_U_12
I1 0.0639(2) 0.05587(19) 0.03192(15) -0.01147(11) 0.00304(11) -0.00600(13)
Cu1 0.0261(2) 0.0372(2) 0.0253(2) -0.00002(16) -0.00047(15) 0.00084(16)
O1 0.0332(12) 0.0462(14) 0.0296(12) -0.0089(11) -0.0011(10) -0.0071(11)
O3 0.0330(12) 0.0427(13) 0.0387(14) 0.0033(11) 0.0034(10) -0.0070(11)
O5 0.0368(13) 0.0410(14) 0.0495(15) -0.0006(12) -0.0127(11) 0.0023(11)
N1 0.0260(13) 0.0289(13) 0.0256(13) 0.0012(11) -0.0040(11) -0.0029(11)
O4 0.0470(15) 0.0514(16) 0.0458(14) 0.0050(12) -0.0077(12) -0.0256(13)
N3 0.0273(14) 0.0393(15) 0.0328(15) -0.0032(12) 0.0039(12) -0.0024(12)
N2 0.0317(15) 0.0333(15) 0.0284(14) 0.0004(12) 0.0049(11) -0.0026(12)
O2 0.0491(16) 0.098(2) 0.0403(15) -0.0211(15) 0.0085(12) -0.0436(16)
O6 0.074(2) 0.0339(14) 0.083(2) -0.0059(15) -0.0046(17) -0.0016(14)
C6 0.0280(16) 0.0238(15) 0.0323(17) 0.0015(13) -0.0072(13) -0.0030(13)
C4 0.0397(18) 0.0269(16) 0.0238(16) -0.0033(12) -0.0015(14) 0.0024(14)
C2 0.0256(16) 0.0289(16) 0.0285(16) -0.0002(13) -0.0033(13) -0.0041(13)
C5 0.0381(18) 0.0288(16) 0.0312(17) -0.0029(14) -0.0089(14) -0.0057(14)
C12 0.0323(18) 0.0297(17) 0.0268(17) 0.0016(13) 0.0002(13) -0.0077(13)
C3 0.0285(16) 0.0356(18) 0.0297(17) -0.0009(14) 0.0016(13) -0.0039(14)
C7 0.0293(17) 0.0344(17) 0.0348(18) 0.0098(15) -0.0058(14) -0.0052(14)
C1 0.0287(17) 0.0404(19) 0.0315(17) -0.0022(15) -0.0056(14) -0.0073(14)
C13 0.0315(17) 0.0295(17) 0.0293(17) -0.0010(13) 0.0016(13) -0.0074(13)
C11 0.040(2) 0.0329(18) 0.0410(19) 0.0089(15) -0.0060(16) -0.0059(15)
O7 0.072(3) 0.056(2) 0.197(5) 0.046(3) -0.047(3) -0.0114(19)
C8 0.041(2) 0.041(2) 0.0399(19) -0.0009(16) 0.0126(16) 0.0007(16)
C17 0.050(2) 0.0359(19) 0.0302(18) -0.0024(15) 0.0058(16) -0.0131(16)
C14 0.0301(18) 0.061(3) 0.048(2) -0.0052(19) 0.0048(16) 0.0043(18)
C9 0.039(2) 0.037(2) 0.066(3) 0.0044(19) 0.0175(19) 0.0045(16)
C10 0.040(2) 0.040(2) 0.063(3) 0.0163(19) -0.0050(19) 0.0020(17)
C15 0.041(2) 0.071(3) 0.056(3) -0.017(2) 0.022(2) -0.002(2)
C19 0.068(3) 0.044(2) 0.039(2) 0.0101(18) -0.017(2) -0.007(2)
C16 0.059(3) 0.058(2) 0.036(2) -0.0131(18) 0.0201(19) -0.014(2)
C18 0.080(3) 0.045(2) 0.0256(18) 0.0001(17) -0.0058(19) -0.011(2)

loop_
_atom_type_symbol
_atom_type_description
_atom_type_scat_dispersion_real
_atom_type_scat_dispersion_imag
_atom_type_scat_source
C C 0.0033 0.0016 'International Tables Vol C Tables 4.2.6.8 and 6.1.1.4'
H H 0.0000 0.0000 'International Tables Vol C Tables 4.2.6.8 and 6.1.1.4'
Cu Cu 0.3201 1.2651 'International Tables Vol C Tables 4.2.6.8 and 6.1.1.4'
I I -0.4742 1.8119 'International Tables Vol C Tables 4.2.6.8 and 6.1.1.4'
N N 0.0061 0.0033 'International Tables Vol C Tables 4.2.6.8 and 6.1.1.4'
O O 0.0106 0.0060 'International Tables Vol C Tables 4.2.6.8 and 6.1.1.4'

loop_
_geom_angle_atom_site_label_1
_geom_angle_atom_site_label_2
_geom_angle_atom_site_label_3
_geom_angle
_geom_angle_site_symmetry_1
_geom_angle_site_symmetry_3
O3 Cu1 O1 151.95(8) . .
O5 Cu1 O1 87.41(10) . .
O5 Cu1 O3 91.45(9) . .
O5 Cu1 N2 165.92(11) . .
N1 Cu1 O1 75.78(9) . .
N1 Cu1 O3 76.30(9) . .
N1 Cu1 O5 92.99(10) . .
N1 Cu1 N2 96.55(10) . .
N3 Cu1 O1 103.79(10) . .
N3 Cu1 O3 104.22(10) . .
N3 Cu1 O5 89.31(11) . .
N3 Cu1 N1 177.63(11) . .
N3 Cu1 N2 81.09(11) . .
N2 Cu1 O1 84.93(9) . .
N2 Cu1 O3 100.85(10) . .
C1 O1 Cu1 111.3(2) . .
C7 O3 Cu1 113.3(2) . .
Cu1 O5 H5A 110.6 . .
Cu1 O5 H5B 110.2 . .
H5A O5 H5B 103.4 . .
C6 N1 Cu1 119.6(2) . .
C2 N1 Cu1 120.1(2) . .
C2 N1 C6 120.1(3) . .
C13 N3 Cu1 113.9(2) . .
C14 N3 Cu1 128.1(3) . .
C14 N3 C13 118.1(3) . .
C12 N2 Cu1 110.4(2) . .
C8 N2 Cu1 131.8(2) . .
C8 N2 C12 117.4(3) . .
H6A O6 H6B 104.5 . .
N1 C6 C5 120.8(3) . .
N1 C6 C7 114.5(3) . .
C5 C6 C7 124.7(3) . .
C5 C4 I1 121.4(2) . .
C3 C4 I1 118.8(2) . .
C3 C4 C5 119.7(3) . .
N1 C2 C3 121.7(3) . .
N1 C2 C1 115.1(3) . .
C3 C2 C1 123.2(3) . .
C6 C5 H5 120.5 . .
C4 C5 C6 118.9(3) . .
C4 C5 H5 120.5 . .
N2 C12 C13 116.6(3) . .
N2 C12 C11 123.3(3) . .
C11 C12 C13 120.1(3) . .
C4 C3 H3 120.6 . .
C2 C3 C4 118.8(3) . .
C2 C3 H3 120.6 . .
O3 C7 C6 115.9(3) . .
O4 C7 O3 127.1(3) . .
O4 C7 C6 117.0(3) . .
O1 C1 C2 116.9(3) . .
O2 C1 O1 125.6(3) . .
O2 C1 C2 117.5(3) . .
N3 C13 C12 117.1(3) . .
N3 C13 C17 122.9(3) . .
C17 C13 C12 120.0(3) . .
C12 C11 C19 118.2(3) . .
C10 C11 C12 116.9(3) . .
C10 C11 C19 124.9(4) . .
H7A O7 H7B 109.5 . .
N2 C8 H8 118.6 . .
N2 C8 C9 122.8(3) . .
C9 C8 H8 118.6 . .
C13 C17 C18 118.7(3) . .
C16 C17 C13 116.6(4) . .
C16 C17 C18 124.7(3) . .
N3 C14 H14 118.6 . .
N3 C14 C15 122.7(4) . .
C15 C14 H14 118.6 . .
C8 C9 H9 120.0 . .
C10 C9 C8 120.0(3) . .
C10 C9 H9 120.0 . .
C11 C10 H10 120.2 . .
C9 C10 C11 119.5(4) . .
C9 C10 H10 120.2 . .
C14 C15 H15 120.3 . .
C16 C15 C14 119.3(4) . .
C16 C15 H15 120.3 . .
C11 C19 H19 119.2 . .
C18 C19 C11 121.6(4) . .
C18 C19 H19 119.2 . .
C17 C16 H16 119.8 . .
C15 C16 C17 120.4(3) . .
C15 C16 H16 119.8 . .
C17 C18 H18 119.4 . .
C19 C18 C17 121.3(3) . .
C19 C18 H18 119.4 . .

loop_
_geom_bond_atom_site_label_1
_geom_bond_atom_site_label_2
_geom_bond_distance
_geom_bond_site_symmetry_2
I1 C4 2.093(3) .
Cu1 O1 2.317(2) .
Cu1 O3 2.263(2) .
Cu1 O5 2.048(2) .
Cu1 N1 1.989(3) .
Cu1 N3 1.986(3) .
Cu1 N2 2.090(3) .
O1 C1 1.245(4) .
O3 C7 1.250(4) .
O5 H5A 0.8691 .
O5 H5B 0.8682 .
N1 C6 1.344(4) .
N1 C2 1.340(4) .
O4 C7 1.247(4) .
N3 C13 1.358(4) .
N3 C14 1.326(5) .
N2 C12 1.364(4) .
N2 C8 1.323(4) .
O2 C1 1.237(4) .
O6 H6A 0.8502 .
O6 H6B 0.8502 .
C6 C5 1.385(5) .
C6 C7 1.527(4) .
C4 C5 1.382(5) .
C4 C3 1.376(5) .
C2 C3 1.373(4) .
C2 C1 1.517(4) .
C5 H5 0.9300 .
C12 C13 1.420(5) .
C12 C11 1.409(5) .
C3 H3 0.9300 .
C13 C17 1.406(5) .
C11 C10 1.399(6) .
C11 C19 1.431(5) .
O7 H7A 0.8502 .
O7 H7B 0.8498 .
C8 H8 0.9300 .
C8 C9 1.396(5) .
C17 C16 1.399(6) .
C17 C18 1.425(6) .
C14 H14 0.9300 .
C14 C15 1.389(6) .
C9 H9 0.9300 .
C9 C10 1.358(6) .
C10 H10 0.9300 .
C15 H15 0.9300 .
C15 C16 1.358(6) .
C19 H19 0.9300 .
C19 C18 1.340(6) .
C16 H16 0.9300 .
C18 H18 0.9300 .
